data_7124329
loop_
_publ_author_name
'Volla, Chandra MR'
'Singh, Anurag'
'Shukla, Rahul Kumar'

_publ_section_title
;
 Palladium-catalyzed Highly Diastereoslective Cascade Dihalogenation of
 Alkyne-tethered Cylcohexadienones via Umpolung of Palladium Enolate
;
_journal_name_full 'Chemical Communications'
_journal_paper_doi 10.1039/C9CC07164D
_journal_year 2019
_chemical_formula_moiety 'Br2 C17 O3'
_chemical_formula_sum 'C17 Br2 O3'
_chemical_formula_weight 411.99
_space_group_crystal_system monoclinic
_space_group_IT_number 14
_space_group_name_Hall '-P 2ybc'
_space_group_name_H-M_alt 'P 1 21/c 1'
_symmetry_space_group_name_Hall '-P 2ybc'
_symmetry_space_group_name_H-M 'P 1 21/c 1'
_atom_sites_solution_primary dual
_audit_creation_date 2019-05-23
_audit_creation_method
;
Olex2 1.2-ac3
(compiled 2017.08.10 svn.r3458 for OlexSys, GUI svn.r5381)
;
_audit_update_record
;
2019-06-11 deposited with the CCDC.    2019-10-14 downloaded from the CCDC.
;
_cell_angle_alpha 90
_cell_angle_beta 106.686(5)
_cell_angle_gamma 90
_cell_formula_units_Z 4
_cell_length_a 18.4503(8)
_cell_length_b 7.2258(3)
_cell_length_c 12.3600(6)
_cell_measurement_reflns_used 12550
_cell_measurement_temperature 150
_cell_measurement_theta_max 31.2680
_cell_measurement_theta_min 2.2870
_cell_volume 1578.43(13)
_computing_cell_refinement 'CrysAlisPro 1.171.39.46 (Rigaku OD, 2018)'
_computing_data_collection 'CrysAlisPro 1.171.39.46 (Rigaku OD, 2018)'
_computing_data_reduction 'CrysAlisPro 1.171.39.46 (Rigaku OD, 2018)'
_computing_molecular_graphics 'Olex2 (Dolomanov et al., 2009)'
_computing_publication_material 'Olex2 (Dolomanov et al., 2009)'
_computing_structure_refinement 'ShelXL (Sheldrick, 2015)'
_computing_structure_solution 'ShelXT (Sheldrick, 2015)'
_diffrn_ambient_temperature 150
_diffrn_detector 'CCD plate'
_diffrn_measured_fraction_theta_full 1.000
_diffrn_measured_fraction_theta_max 1.000
_diffrn_measurement_details
;
List of Runs (angles in degrees, time in seconds):

  # Type    Start    End  Width  t~exp~   \w     \q     \k     \f   Frames
#--------------------------------------------------------------------------
  1  \w    -59.00  39.50   0.50    8.00    --  -20.00  72.00 -36.00  197
  2  \w    -65.50  11.00   0.50    8.00    --  -20.00 -72.00 108.00  153
  3  \w      1.00  70.00   0.50    8.00    --  -20.00  72.00  36.00  138
  4  \w    -53.00 -23.00   0.50    8.00    --  -20.00 -72.00-108.00   60
  5  \w   -110.00  70.00   0.50    8.00    --  -20.00   0.00-108.00  360
  6  \w    -59.00 -23.00   0.50    8.00    --  -20.00  72.00-180.00   72
;
_diffrn_measurement_device 'abstract diffractometer'
_diffrn_measurement_device_type 'dtrek-CrysAlisPro-abstract goniometer imported rigaku-d*trek images'
_diffrn_measurement_method '\w scans'
_diffrn_orient_matrix_type 'CrysAlisPro convention (1999,Acta A55,543-557)'
_diffrn_orient_matrix_UB_11 0.0098030000
_diffrn_orient_matrix_UB_12 -0.0951215000
_diffrn_orient_matrix_UB_13 0.0024501000
_diffrn_orient_matrix_UB_21 0.0386863000
_diffrn_orient_matrix_UB_22 0.0234723000
_diffrn_orient_matrix_UB_23 0.0228879000
_diffrn_orient_matrix_UB_31 -0.0039568000
_diffrn_orient_matrix_UB_32 -0.0055800000
_diffrn_orient_matrix_UB_33 0.0553783000
_diffrn_radiation_monochromator graphite
_diffrn_radiation_probe x-ray
_diffrn_radiation_type MoK\a
_diffrn_radiation_wavelength 0.71073
_diffrn_reflns_av_R_equivalents 0.0648
_diffrn_reflns_av_unetI/netI 0.0341
_diffrn_reflns_Laue_measured_fraction_full 1.000
_diffrn_reflns_Laue_measured_fraction_max 1.000
_diffrn_reflns_limit_h_max 21
_diffrn_reflns_limit_h_min -21
_diffrn_reflns_limit_k_max 8
_diffrn_reflns_limit_k_min -8
_diffrn_reflns_limit_l_max 14
_diffrn_reflns_limit_l_min -14
_diffrn_reflns_number 13628
_diffrn_reflns_point_group_measured_fraction_full 1.000
_diffrn_reflns_point_group_measured_fraction_max 1.000
_diffrn_reflns_theta_full 24.994
_diffrn_reflns_theta_max 24.994
_diffrn_reflns_theta_min 2.305
_diffrn_source 'fine-focus sealed X-ray tube'
_diffrn_source_type 'Enhance (Mo) X-ray Source'
_exptl_absorpt_coefficient_mu 5.143
_exptl_absorpt_correction_T_max 1.00000
_exptl_absorpt_correction_T_min 0.38169
_exptl_absorpt_correction_type multi-scan
_exptl_absorpt_process_details
;
CrysAlisPro 1.171.39.46 (Rigaku Oxford Diffraction, 2018)
Empirical absorption correction using spherical harmonics,
 implemented in SCALE3 ABSPACK scaling algorithm.
;
_exptl_crystal_colour colourless
_exptl_crystal_colour_primary colourless
_exptl_crystal_density_diffrn 1.734
_exptl_crystal_description plate
_exptl_crystal_F_000 784
_exptl_crystal_size_max 0.41
_exptl_crystal_size_mid 0.25
_exptl_crystal_size_min 0.05
_refine_diff_density_max 0.885
_refine_diff_density_min -0.534
_refine_diff_density_rms 0.162
_refine_ls_extinction_method none
_refine_ls_goodness_of_fit_ref 1.105
_refine_ls_hydrogen_treatment undef
_refine_ls_matrix_type full
_refine_ls_number_parameters 199
_refine_ls_number_reflns 2784
_refine_ls_number_restraints 0
_refine_ls_restrained_S_all 1.105
_refine_ls_R_factor_all 0.0509
_refine_ls_R_factor_gt 0.0466
_refine_ls_shift/su_max 0.001
_refine_ls_shift/su_mean 0.000
_refine_ls_structure_factor_coef Fsqd
_refine_ls_weighting_details 'w=1/[\s^2^(Fo^2^)+(0.0484P)^2^+14.2980P] where P=(Fo^2^+2Fc^2^)/3'
_refine_ls_weighting_scheme calc
_refine_ls_wR_factor_gt 0.1218
_refine_ls_wR_factor_ref 0.1276
_reflns_Friedel_coverage 0.000
_reflns_number_gt 2564
_reflns_number_total 2784
_reflns_threshold_expression 'I > 2\s(I)'
_cod_data_source_file c9cc07164d2.cif
_cod_data_source_block cmrv-as-250_mo
_cod_database_code 7124329
_shelx_shelxl_version_number 2014/7
_shelx_space_group_comment
;
The symmetry employed for this shelxl refinement is uniquely defined
by the following loop, which should always be used as a source of
symmetry information in preference to the above space-group names.
They are only intended as comments.
;
_shelx_estimated_absorpt_t_max 0.783
_shelx_estimated_absorpt_t_min 0.227
_reflns_odcompleteness_completeness 92.53
_reflns_odcompleteness_iscentric 1
_reflns_odcompleteness_theta 31.02
_olex2_refinement_description
;
;
_olex2_submission_special_instructions 'No special instructions were received'
_oxdiff_exptl_absorpt_empirical_details
;
Empirical correction (ABSPACK) includes:
- Absorption correction using spherical harmonics
- Frame scaling
- Detector area scaling
;
_oxdiff_exptl_absorpt_empirical_full_max 2.332
_oxdiff_exptl_absorpt_empirical_full_min 0.392

loop_
_space_group_symop_operation_xyz
'x, y, z'
'-x, y+1/2, -z+1/2'
'-x, -y, -z'
'x, -y-1/2, z-1/2'

loop_
_atom_site_label
_atom_site_type_symbol
_atom_site_fract_x
_atom_site_fract_y
_atom_site_fract_z
_atom_site_U_iso_or_equiv
_atom_site_adp_type
_atom_site_occupancy
_atom_site_site_symmetry_order
_atom_site_calc_flag
Br01 Br 0.70876(3) 0.06814(8) 0.59571(5) 0.02119(19) Uani 1 1 d
Br02 Br 0.95723(3) 0.18270(9) 0.59964(5) 0.0231(2) Uani 1 1 d
O003 O 0.7809(2) 0.6962(5) 0.5037(4) 0.0229(9) Uani 1 1 d
O004 O 0.8589(3) 0.1112(7) 0.3256(4) 0.0312(11) Uani 1 1 d
O005 O 0.3630(2) 0.3585(6) 0.3210(4) 0.0294(10) Uani 1 1 d
C006 C 0.8528(3) 0.2217(8) 0.5032(5) 0.0169(11) Uani 1 1 d
C007 C 0.4890(3) 0.4151(8) 0.3014(5) 0.0213(12) Uani 1 1 d
C008 C 0.5666(3) 0.3910(8) 0.3475(5) 0.0217(12) Uani 1 1 d
C009 C 0.8618(3) 0.2457(9) 0.3854(5) 0.0202(12) Uani 1 1 d
C00A C 0.6782(3) 0.2838(7) 0.5013(4) 0.0159(11) Uani 1 1 d
C00B C 0.7320(3) 0.4004(8) 0.4921(5) 0.0176(12) Uani 1 1 d
C00C C 0.8173(3) 0.3850(8) 0.5475(5) 0.0166(11) Uani 1 1 d
C00D C 0.4683(3) 0.2515(9) 0.4601(5) 0.0225(12) Uani 1 1 d
C00E C 0.8465(3) 0.5778(8) 0.5223(5) 0.0186(12) Uani 1 1 d
C00F C 0.4398(3) 0.3443(8) 0.3579(5) 0.0209(12) Uani 1 1 d
C00G C 0.8738(3) 0.4348(9) 0.3513(5) 0.0249(13) Uani 1 1 d
C00H C 0.5454(3) 0.2309(8) 0.5057(5) 0.0193(12) Uani 1 1 d
C00I C 0.8686(3) 0.5820(9) 0.4133(5) 0.0233(13) Uani 1 1 d
C00J C 0.5959(3) 0.3007(8) 0.4509(5) 0.0178(12) Uani 1 1 d
C00K C 0.9076(4) 0.6601(9) 0.6197(6) 0.0289(14) Uani 1 1 d
C1 C 0.7165(3) 0.5908(8) 0.4401(5) 0.0230(13) Uani 1 1 d
C0AA C 0.3308(4) 0.4835(9) 0.2296(6) 0.0303(14) Uani 1 1 d

loop_
_atom_site_aniso_label
_atom_site_aniso_U_11
_atom_site_aniso_U_22
_atom_site_aniso_U_33
_atom_site_aniso_U_23
_atom_site_aniso_U_13
_atom_site_aniso_U_12
Br01 0.0164(3) 0.0214(3) 0.0257(3) 0.0069(2) 0.0061(2) 0.0009(2)
Br02 0.0138(3) 0.0291(3) 0.0251(3) 0.0023(2) 0.0035(2) 0.0013(2)
O003 0.020(2) 0.017(2) 0.033(2) -0.0007(17) 0.0105(18) 0.0000(16)
O004 0.035(3) 0.034(3) 0.025(2) -0.010(2) 0.009(2) -0.001(2)
O005 0.013(2) 0.033(2) 0.039(3) 0.006(2) 0.0007(18) 0.0014(18)
C006 0.007(2) 0.026(3) 0.017(3) -0.002(2) 0.002(2) 0.005(2)
C007 0.021(3) 0.021(3) 0.021(3) -0.002(2) 0.005(2) 0.002(2)
C008 0.023(3) 0.020(3) 0.023(3) 0.000(2) 0.006(2) 0.001(2)
C009 0.011(3) 0.031(3) 0.019(3) -0.004(3) 0.005(2) 0.002(2)
C00A 0.021(3) 0.013(3) 0.016(3) 0.002(2) 0.009(2) 0.003(2)
C00B 0.019(3) 0.018(3) 0.018(3) 0.000(2) 0.008(2) 0.004(2)
C00C 0.015(3) 0.015(3) 0.020(3) -0.003(2) 0.007(2) -0.001(2)
C00D 0.019(3) 0.021(3) 0.030(3) 0.000(3) 0.009(2) 0.000(2)
C00E 0.013(3) 0.018(3) 0.024(3) -0.002(2) 0.004(2) -0.001(2)
C00F 0.013(3) 0.018(3) 0.030(3) -0.005(2) 0.004(2) 0.001(2)
C00G 0.017(3) 0.037(4) 0.022(3) 0.001(3) 0.008(2) -0.004(3)
C00H 0.013(3) 0.018(3) 0.024(3) 0.000(2) 0.003(2) -0.002(2)
C00I 0.016(3) 0.028(3) 0.027(3) 0.002(3) 0.007(2) -0.005(2)
C00J 0.019(3) 0.015(3) 0.021(3) -0.002(2) 0.009(2) -0.002(2)
C00K 0.022(3) 0.028(3) 0.030(3) -0.010(3) -0.001(3) -0.008(3)
C1 0.016(3) 0.018(3) 0.034(3) 0.006(3) 0.006(3) -0.002(2)
C0AA 0.024(3) 0.027(3) 0.034(3) 0.006(3) -0.002(3) 0.005(3)

loop_
_atom_type_symbol
_atom_type_description
_atom_type_scat_dispersion_real
_atom_type_scat_dispersion_imag
_atom_type_scat_source
Br Br -0.2901 2.4595 'International Tables Vol C Tables 4.2.6.8 and 6.1.1.4'
C C 0.0033 0.0016 'International Tables Vol C Tables 4.2.6.8 and 6.1.1.4'
O O 0.0106 0.0060 'International Tables Vol C Tables 4.2.6.8 and 6.1.1.4'

loop_
_geom_angle_atom_site_label_1
_geom_angle_atom_site_label_2
_geom_angle_atom_site_label_3
_geom_angle
C1 O003 C00E 107.2(4)
C00F O005 C0AA 117.8(5)
C009 C006 Br02 103.8(3)
C009 C006 C00C 115.6(5)
C00C C006 Br02 109.8(4)
C00F C007 C008 119.4(5)
C007 C008 C00J 121.0(5)
O004 C009 C006 119.6(6)
O004 C009 C00G 123.8(5)
C00G C009 C006 116.7(5)
C00B C00A Br01 117.9(4)
C00B C00A C00J 128.0(5)
C00J C00A Br01 114.2(4)
C00A C00B C00C 127.7(5)
C00A C00B C1 123.9(5)
C1 C00B C00C 107.5(5)
C006 C00C C00B 112.8(4)
C006 C00C C00E 114.3(4)
C00B C00C C00E 102.5(4)
C00H C00D C00F 119.9(6)
O003 C00E C00C 103.8(4)
O003 C00E C00I 105.9(5)
O003 C00E C00K 107.0(5)
C00I C00E C00C 113.1(5)
C00K C00E C00C 114.5(5)
C00K C00E C00I 111.6(5)
O005 C00F C007 124.7(5)
O005 C00F C00D 115.1(5)
C007 C00F C00D 120.1(5)
C00I C00G C009 122.6(5)
C00D C00H C00J 121.2(5)
C00G C00I C00E 125.3(6)
C008 C00J C00A 120.5(5)
C00H C00J C008 118.4(5)
C00H C00J C00A 121.1(5)
O003 C1 C00B 102.9(5)

loop_
_geom_bond_atom_site_label_1
_geom_bond_atom_site_label_2
_geom_bond_distance
Br01 C00A 1.931(5)
Br02 C006 1.973(5)
O003 C00E 1.445(7)
O003 C1 1.440(7)
O004 C009 1.214(8)
O005 C00F 1.363(7)
O005 C0AA 1.435(8)
C006 C009 1.522(8)
C006 C00C 1.526(8)
C007 C008 1.392(8)
C007 C00F 1.391(9)
C008 C00J 1.398(8)
C009 C00G 1.465(9)
C00A C00B 1.331(8)
C00A C00J 1.472(8)
C00B C00C 1.529(8)
C00B C1 1.511(8)
C00C C00E 1.557(8)
C00D C00F 1.393(9)
C00D C00H 1.380(8)
C00E C00I 1.517(8)
C00E C00K 1.515(8)
C00G C00I 1.331(9)
C00H C00J 1.394(8)
